data_7706575
loop_
_publ_author_name
'Lu, Jiao'
'Jing, Pei'
'Jin, Chaoyi'
'Xie, Junfang'
'Li, Licun'

_publ_section_title
;
 Modulating the magnetization dynamics in Ln-Cu-Rad hetero-tri-spin
 complexes through <i>cis</i>/<i>trans</i> coordination of nitronyl
 nitroxide radicals around the metal center.
;
_journal_issue 9
_journal_name_full 'Dalton transactions (Cambridge, England : 2003)'
_journal_page_first 3280
_journal_page_last 3288
_journal_paper_doi 10.1039/d1dt00090j
_journal_volume 50
_journal_year 2021
_chemical_formula_moiety 'C69 H45 Cu2 F42 Gd N8 O18'
_chemical_formula_sum 'C69 H45 Cu2 F42 Gd N8 O18'
_chemical_formula_weight 2356.46
_space_group_crystal_system monoclinic
_space_group_IT_number 14
_space_group_name_Hall '-P 2ybc'
_space_group_name_H-M_alt 'P 1 21/c 1'
_atom_sites_solution_hydrogens geom
_audit_block_doi 10.5517/ccdc.csd.cc26ybr8
_audit_creation_date 2019-09-17
_audit_creation_method
;
Olex2 1.2
(compiled 2018.05.29 svn.r3508 for OlexSys, GUI svn.r5506)
;
_audit_update_record
;
2021-01-05 deposited with the CCDC.	2021-02-03 downloaded from the CCDC.
;
_cell_angle_alpha 90
_cell_angle_beta 104.10(3)
_cell_angle_gamma 90
_cell_formula_units_Z 4
_cell_length_a 14.190(3)
_cell_length_b 25.640(5)
_cell_length_c 26.876(5)
_cell_measurement_reflns_used 15994
_cell_measurement_temperature 113.1500
_cell_measurement_theta_max 27.7791
_cell_measurement_theta_min 1.1140
_cell_volume 9484(3)
_computing_molecular_graphics 'Olex2 (Dolomanov et al., 2009)'
_computing_publication_material 'Olex2 (Dolomanov et al., 2009)'
_computing_structure_refinement 'XL (Sheldrick, 2008)'
_computing_structure_solution 'XS (Sheldrick, 2008)'
_diffrn_ambient_temperature 113.1500
_diffrn_measured_fraction_theta_full 1.000
_diffrn_measured_fraction_theta_max 1.000
_diffrn_measurement_device_type 'Bruker P4'
_diffrn_measurement_method '\w scans'
_diffrn_radiation_monochromator graphite
_diffrn_radiation_type MoK\a
_diffrn_radiation_wavelength 0.71073
_diffrn_reflns_av_R_equivalents 0.0829
_diffrn_reflns_av_unetI/netI 0.0678
_diffrn_reflns_Laue_measured_fraction_full 1.000
_diffrn_reflns_Laue_measured_fraction_max 1.000
_diffrn_reflns_limit_h_max 16
_diffrn_reflns_limit_h_min -16
_diffrn_reflns_limit_k_max 30
_diffrn_reflns_limit_k_min -30
_diffrn_reflns_limit_l_max 31
_diffrn_reflns_limit_l_min -31
_diffrn_reflns_number 88470
_diffrn_reflns_point_group_measured_fraction_full 1.000
_diffrn_reflns_point_group_measured_fraction_max 1.000
_diffrn_reflns_theta_full 25.009
_diffrn_reflns_theta_max 25.009
_diffrn_reflns_theta_min 1.114
_exptl_absorpt_coefficient_mu 1.282
_exptl_absorpt_correction_T_max 1.0000
_exptl_absorpt_correction_T_min 0.8513
_exptl_absorpt_correction_type multi-scan
_exptl_crystal_colour Blue
_exptl_crystal_density_diffrn 1.650
_exptl_crystal_description Prism
_exptl_crystal_F_000 4636
_exptl_crystal_size_max 0.5
_exptl_crystal_size_mid 0.3
_exptl_crystal_size_min 0.2
_refine_diff_density_max 1.799
_refine_diff_density_min -2.218
_refine_diff_density_rms 0.212
_refine_ls_extinction_method none
_refine_ls_goodness_of_fit_ref 1.007
_refine_ls_hydrogen_treatment constr
_refine_ls_matrix_type full
_refine_ls_number_parameters 1269
_refine_ls_number_reflns 16705
_refine_ls_number_restraints 42
_refine_ls_restrained_S_all 1.028
_refine_ls_R_factor_all 0.1030
_refine_ls_R_factor_gt 0.0831
_refine_ls_shift/su_max 0.003
_refine_ls_shift/su_mean 0.000
_refine_ls_structure_factor_coef Fsqd
_refine_ls_weighting_details 'w=1/[\s^2^(Fo^2^)+(0.1526P)^2^+40.0000P] where P=(Fo^2^+2Fc^2^)/3'
_refine_ls_weighting_scheme calc
_refine_ls_wR_factor_gt 0.2279
_refine_ls_wR_factor_ref 0.2495
_reflns_Friedel_coverage 0.000
_reflns_number_gt 12958
_reflns_number_total 16705
_reflns_threshold_expression 'I > 2\s(I)'
_cod_data_source_file d1dt00090j2.cif
_cod_data_source_block 122
_cod_depositor_comments
;
The following automatic conversions were performed:

data item '_exptl_absorpt_correction_type' value 'Multi-scan' was
changed to 'multi-scan' in accordance with the
/home/data/users/saulius/crontab/automatic-downloads/rss-feeds/RSC/lib/dictionaries/cif_core.dic
dictionary named 'cif_core.dic' version 2.4.2 last updated on
2011-04-26.

Automatic conversion script
Id: cif_fix_values 7556 2019-12-06 15:28:31Z antanas 

 Adding full bibliography for 7706571--7706575.cif.
;
_cod_database_code 7706575
_shelx_shelxl_version_number 2014/7
_shelx_space_group_comment
;
The symmetry employed for this shelxl refinement is uniquely defined
by the following loop, which should always be used as a source of
symmetry information in preference to the above space-group names.
They are only intended as comments.
;
_olex2_refinement_description
;
1. Fixed Uiso
 At 1.2 times of:
  All C(H) groups
 At 1.5 times of:
  All C(H,H,H) groups
2. Uiso/Uaniso restraints and constraints
Uanis(F28) \\sim Ueq: with sigma of 0.01 and sigma for terminal atoms of 0.02
Uanis(F25) \\sim Ueq: with sigma of 0.01 and sigma for terminal atoms of 0.02
Uanis(F33) \\sim Ueq: with sigma of 0.01 and sigma for terminal atoms of 0.02
Uanis(F31) \\sim Ueq: with sigma of 0.01 and sigma for terminal atoms of 0.02
Uanis(F32) \\sim Ueq: with sigma of 0.01 and sigma for terminal atoms of 0.02
Uanis(F1) \\sim Ueq: with sigma of 0.01 and sigma for terminal atoms of 0.02
Uanis(F7) \\sim Ueq: with sigma of 0.01 and sigma for terminal atoms of 0.02
3.a Aromatic/amide H refined with riding coordinates:
 C3(H3), C20(H20), C28(H28), C6(H6), C5(H5), C8(H8), C36(H36), C22(H22),
 C23(H23), C9(H9), C25(H25), C11(H11), C46(H46), C61(H61), C10(H10), C66(H66),
 C41(H41), C27(H27), C56(H56), C51(H51), C26(H26)
3.b Idealised Me refined as rotating group:
 C15(H15A,H15B,H15C), C34(H34A,H34B,H34C), C32(H32A,H32B,H32C), C33(H33A,H33B,
 H33C), C31(H31A,H31B,H31C), C17(H17A,H17B,H17C), C14(H14A,H14B,H14C), C16(H16A,
 H16B,H16C)
;
_olex2_submission_special_instructions 'No special instructions were received'

loop_
_space_group_symop_operation_xyz
'x, y, z'
'-x, y+1/2, -z+1/2'
'-x, -y, -z'
'x, -y-1/2, z-1/2'

loop_
_atom_site_label
_atom_site_type_symbol
_atom_site_fract_x
_atom_site_fract_y
_atom_site_fract_z
_atom_site_U_iso_or_equiv
_atom_site_adp_type
_atom_site_occupancy
_atom_site_site_symmetry_order
_atom_site_calc_flag
_atom_site_refinement_flags_posn
_atom_site_refinement_flags_adp
_atom_site_refinement_flags_occupancy
_atom_site_disorder_assembly
_atom_site_disorder_group
Gd1 Gd 0.20098(3) 0.36128(2) 0.74564(2) 0.03171(15) Uani 1 1 d . . . . .
Cu2 Cu -0.29657(7) 0.23332(4) 0.50250(3) 0.0339(2) Uani 1 1 d . . . . .
Cu1 Cu -0.29130(7) 0.52063(4) 0.72928(4) 0.0372(3) Uani 1 1 d . . . . .
O4 O -0.3446(4) 0.5086(2) 0.6562(2) 0.0365(12) Uani 1 1 d . . . . .
O18 O 0.2893(4) 0.2919(2) 0.7956(2) 0.0365(12) Uani 1 1 d . . . . .
O2 O -0.2402(4) 0.5303(2) 0.8030(2) 0.0448(14) Uani 1 1 d . . . . .
N2 N 0.0725(4) 0.3561(2) 0.8400(2) 0.0309(14) Uani 1 1 d . . . . .
C3 C -0.0957(6) 0.3594(3) 0.7444(3) 0.0344(17) Uani 1 1 d . . . . .
H3 H -0.0609 0.3283 0.7471 0.041 Uiso 1 1 calc R . . . .
O10 O 0.1057(4) 0.3356(2) 0.8034(2) 0.0360(12) Uani 1 1 d . . . . .
C20 C 0.5024(6) 0.3600(3) 0.7502(3) 0.0338(17) Uani 1 1 d . . . . .
H20 H 0.4712 0.3290 0.7545 0.041 Uiso 1 1 calc R . . . .
O17 O 0.1185(4) 0.2815(2) 0.7126(2) 0.0379(13) Uani 1 1 d . . . . .
O6 O -0.2210(4) 0.1704(2) 0.5353(2) 0.0446(14) Uani 1 1 d . . . . .
O12 O 0.3028(4) 0.3226(2) 0.6978(2) 0.0389(13) Uani 1 1 d . . . . .
O13 O 0.2602(4) 0.4297(2) 0.7003(2) 0.0440(14) Uani 1 1 d . . . . .
O5 O -0.4251(4) 0.2014(2) 0.5301(2) 0.0445(14) Uani 1 1 d . . . . .
O15 O 0.1334(4) 0.4387(2) 0.7733(2) 0.0407(13) Uani 1 1 d . . . . .
O14 O 0.3278(4) 0.4043(2) 0.8056(2) 0.0423(14) Uani 1 1 d . . . . .
O8 O -0.3721(4) 0.2962(2) 0.4686(2) 0.0422(14) Uani 1 1 d . . . . .
N6 N 0.3356(5) 0.3343(3) 0.6574(2) 0.0351(15) Uani 1 1 d . . . . .
O16 O 0.0714(4) 0.3894(2) 0.6768(2) 0.0406(13) Uani 1 1 d . . . . .
N5 N 0.4250(5) 0.3628(3) 0.6081(3) 0.0416(17) Uani 1 1 d . . . . .
O7 O -0.1683(5) 0.2650(3) 0.4746(2) 0.0516(16) Uani 1 1 d . . . . .
C28 C 0.6944(6) 0.3593(4) 0.8716(3) 0.043(2) Uani 1 1 d . . . . .
H28 H 0.7398 0.3785 0.8595 0.052 Uiso 1 1 calc R . . . .
O9 O -0.0982(4) 0.4188(3) 0.8893(2) 0.0504(16) Uani 1 1 d . . . . .
N3 N -0.1949(4) 0.4550(3) 0.7359(2) 0.0328(14) Uani 1 1 d . . . . .
C19 C 0.4824(5) 0.3845(3) 0.7025(3) 0.0347(17) Uani 1 1 d . . . . .
F4 F -0.5382(5) 0.6414(2) 0.7112(3) 0.0750(19) Uani 1 1 d . . . . .
C18 C 0.4146(6) 0.3614(3) 0.6574(3) 0.0371(18) Uani 1 1 d . . . . .
N1 N -0.0243(5) 0.3951(3) 0.8812(3) 0.0377(15) Uani 1 1 d . . . . .
N4 N -0.2537(5) 0.2738(3) 0.5681(2) 0.0370(15) Uani 1 1 d . . . . .
C21 C 0.5688(5) 0.3819(3) 0.7912(3) 0.0349(17) Uani 1 1 d . . . . .
F39 F 0.3438(5) 0.1634(2) 0.8355(3) 0.087(2) Uani 1 1 d . . . . .
C6 C -0.1297(5) 0.4417(3) 0.7800(3) 0.0305(16) Uani 1 1 d . . . . .
H6 H -0.1183 0.4646 0.8077 0.037 Uiso 1 1 calc R . . . .
C4 C -0.1661(6) 0.3722(3) 0.6993(3) 0.0332(17) Uani 1 1 d . . . . .
F9 F -0.3394(5) 0.4502(2) 0.5677(2) 0.0693(17) Uani 1 1 d . . . . .
C5 C -0.2121(5) 0.4201(3) 0.6977(3) 0.0346(17) Uani 1 1 d . . . . .
H5 H -0.2584 0.4287 0.6679 0.041 Uiso 1 1 calc R . . . .
C2 C -0.0800(5) 0.3949(3) 0.7849(3) 0.0326(17) Uani 1 1 d . . . . .
C7 C -0.1951(5) 0.3358(3) 0.6545(3) 0.0350(17) Uani 1 1 d . . . . .
C24 C 0.5989(6) 0.3564(3) 0.8425(3) 0.0354(18) Uani 1 1 d . . . . .
C1 C -0.0102(5) 0.3831(3) 0.8341(3) 0.0339(17) Uani 1 1 d . . . . .
F37 F 0.3520(5) 0.2331(3) 0.8821(2) 0.0768(19) Uani 1 1 d . . . . .
C8 C -0.1288(6) 0.3037(3) 0.6387(3) 0.0380(18) Uani 1 1 d . . . . .
H8 H -0.0641 0.3029 0.6569 0.046 Uiso 1 1 calc R . . . .
O3 O -0.1904(5) 0.5793(2) 0.7057(3) 0.0521(16) Uani 1 1 d . . . . .
C36 C -0.3445(7) 0.5980(4) 0.8177(4) 0.053(2) Uani 1 1 d . . . . .
H36 H -0.3573 0.6204 0.8424 0.063 Uiso 1 1 calc R . . . .
C22 C 0.6117(6) 0.4298(3) 0.7825(3) 0.0363(18) Uani 1 1 d . . . . .
H22 H 0.6546 0.4455 0.8101 0.044 Uiso 1 1 calc R . . . .
F38 F 0.4463(4) 0.2239(2) 0.8316(3) 0.077(2) Uani 1 1 d . . . . .
O1 O -0.3940(5) 0.5755(3) 0.7292(2) 0.0557(17) Uani 1 1 d . . . . .
C65 C 0.1379(6) 0.2344(4) 0.7213(3) 0.042(2) Uani 1 1 d . . . . .
C23 C 0.5293(6) 0.4309(4) 0.6973(3) 0.0405(19) Uani 1 1 d . . . . .
H23 H 0.5160 0.4471 0.6654 0.049 Uiso 1 1 calc R . . . .
C9 C -0.1602(6) 0.2734(3) 0.5960(3) 0.0415(19) Uani 1 1 d . . . . .
H9 H -0.1159 0.2516 0.5858 0.050 Uiso 1 1 calc R . . . .
F36 F 0.1687(6) 0.5440(3) 0.7999(4) 0.116(3) Uani 1 1 d . . . . .
C55 C 0.3058(7) 0.4713(3) 0.7155(4) 0.049(2) Uani 1 1 d . . . . .
C25 C 0.5318(6) 0.3297(3) 0.8630(3) 0.0379(19) Uani 1 1 d . . . . .
H25 H 0.4667 0.3286 0.8455 0.045 Uiso 1 1 calc R . . . .
F8 F -0.4654(5) 0.4978(3) 0.5636(2) 0.080(2) Uani 1 1 d . . . . .
O11 O 0.4966(5) 0.3840(3) 0.5941(2) 0.0568(17) Uani 1 1 d . . . . .
C35 C -0.4025(7) 0.6004(4) 0.7681(4) 0.050(2) Uani 1 1 d . . . . .
C15 C 0.0277(10) 0.3569(6) 0.9677(5) 0.092(5) Uani 1 1 d . . . . .
H15A H -0.0052 0.3827 0.9831 0.139 Uiso 1 1 calc GR . . . .
H15B H 0.0829 0.3440 0.9929 0.139 Uiso 1 1 calc GR . . . .
H15C H -0.0159 0.3286 0.9552 0.139 Uiso 1 1 calc GR . . . .
F15 F -0.2126(6) 0.0418(3) 0.5745(4) 0.107(3) Uani 1 1 d . . . . .
F35 F 0.0538(6) 0.5123(3) 0.8244(3) 0.098(3) Uani 1 1 d . . . . .
C60 C 0.0859(6) 0.4754(3) 0.7486(4) 0.044(2) Uani 1 1 d . . . . .
F5 F -0.5519(5) 0.6206(3) 0.7870(3) 0.095(2) Uani 1 1 d . . . . .
F19 F -0.3723(6) 0.4283(3) 0.4397(3) 0.092(2) Uani 1 1 d . . . . .
C12 C 0.0615(6) 0.3811(4) 0.9234(3) 0.045(2) Uani 1 1 d . . . . .
F20 F -0.4590(6) 0.3877(3) 0.4791(3) 0.089(2) Uani 1 1 d . . . . .
C57 C 0.3615(6) 0.4500(4) 0.8068(4) 0.051(2) Uani 1 1 d . . . . .
C52 C -0.3361(7) 0.3378(4) 0.4567(3) 0.0411(19) Uani 1 1 d . . . . .
F6 F -0.4622(6) 0.6855(3) 0.7766(3) 0.097(3) Uani 1 1 d . . . . .
F3 F -0.1164(5) 0.5552(4) 0.8910(3) 0.095(2) Uani 1 1 d . . . . .
F11 F -0.0391(6) 0.5976(3) 0.6364(4) 0.107(3) Uani 1 1 d . . . . .
C11 C -0.2911(6) 0.3348(3) 0.6271(3) 0.042(2) Uani 1 1 d . . . . .
H11 H -0.3375 0.3546 0.6378 0.050 Uiso 1 1 calc R . . . .
F12 F -0.0661(6) 0.6493(3) 0.6917(4) 0.112(3) Uani 1 1 d . . . . .
C42 C -0.3156(7) 0.5260(3) 0.6181(3) 0.044(2) Uani 1 1 d . . . . .
C53 C -0.4118(8) 0.3819(4) 0.4428(4) 0.057(3) Uani 1 1 d . . . . .
C45 C -0.4275(7) 0.1543(4) 0.5408(3) 0.043(2) Uani 1 1 d . . . . .
F29 F 0.3323(9) 0.4896(4) 0.6337(4) 0.136(4) Uani 1 1 d . . . . .
F2 F -0.2353(7) 0.5173(4) 0.9090(3) 0.115(3) Uani 1 1 d . . . . .
C62 C 0.0366(7) 0.4335(4) 0.6649(4) 0.047(2) Uani 1 1 d . . . . .
C46 C -0.3508(7) 0.1177(4) 0.5487(4) 0.052(2) Uani 1 1 d . . . . .
H46 H -0.3644 0.0835 0.5563 0.063 Uiso 1 1 calc R . . . .
F7 F -0.3573(7) 0.5233(3) 0.5255(2) 0.110(3) Uani 1 1 d . U . . .
F1 F -0.2265(7) 0.5999(4) 0.9152(3) 0.137(4) Uani 1 1 d . U . . .
C47 C -0.2578(7) 0.1289(3) 0.5460(4) 0.046(2) Uani 1 1 d . . . . .
C61 C 0.0396(7) 0.4759(4) 0.6970(4) 0.052(2) Uani 1 1 d . . . . .
H61 H 0.0087 0.5064 0.6831 0.062 Uiso 1 1 calc R . . . .
C50 C -0.1659(7) 0.3115(4) 0.4628(4) 0.053(2) Uani 1 1 d . . . . .
C58 C 0.4139(7) 0.4693(4) 0.8590(5) 0.057(3) Uani 1 1 d . . . . .
C29 C 0.2902(6) 0.3082(4) 0.6067(3) 0.042(2) Uani 1 1 d . . . . .
C10 C -0.3178(6) 0.3039(4) 0.5836(3) 0.0411(19) Uani 1 1 d . . . . .
H10 H -0.3821 0.3042 0.5646 0.049 Uiso 1 1 calc R . . . .
C49 C -0.5258(8) 0.1349(5) 0.5465(5) 0.065(3) Uani 1 1 d . . . . .
C30 C 0.3382(7) 0.3423(4) 0.5707(3) 0.050(2) Uani 1 1 d . . . . .
C66 C 0.2139(6) 0.2121(4) 0.7586(4) 0.049(2) Uani 1 1 d . . . . .
H66 H 0.2201 0.1760 0.7605 0.059 Uiso 1 1 calc R . . . .
C39 C -0.4887(9) 0.6380(4) 0.7593(5) 0.065(3) Uani 1 1 d . . . . .
C13 C 0.1211(7) 0.3450(4) 0.8953(3) 0.050(2) Uani 1 1 d . . . . .
C63 C -0.0153(8) 0.4401(5) 0.6091(4) 0.060(3) Uani 1 1 d . . . . .
C40 C -0.1888(7) 0.5852(3) 0.6600(4) 0.053(2) Uani 1 1 d . . . . .
C68 C 0.3546(7) 0.2151(4) 0.8362(4) 0.053(2) Uani 1 1 d . . . . .
C41 C -0.2461(8) 0.5614(4) 0.6159(4) 0.056(3) Uani 1 1 d . . . . .
H41 H -0.2360 0.5703 0.5841 0.068 Uiso 1 1 calc R . . . .
C37 C -0.2677(6) 0.5629(4) 0.8314(3) 0.044(2) Uani 1 1 d . . . . .
C34 C 0.3699(9) 0.3116(6) 0.5287(4) 0.091(5) Uani 1 1 d . . . . .
H34A H 0.4011 0.3347 0.5096 0.137 Uiso 1 1 calc GR . . . .
H34B H 0.3139 0.2962 0.5060 0.137 Uiso 1 1 calc GR . . . .
H34C H 0.4145 0.2846 0.5441 0.137 Uiso 1 1 calc GR . . . .
F22 F -0.0553(7) 0.3798(3) 0.4549(5) 0.132(4) Uani 1 1 d . . . . .
C43 C -0.3713(9) 0.5003(4) 0.5681(4) 0.058(3) Uani 1 1 d . . . . .
C32 C 0.3258(9) 0.2519(5) 0.6125(4) 0.071(3) Uani 1 1 d . . . . .
H32A H 0.3953 0.2513 0.6183 0.106 Uiso 1 1 calc GR . . . .
H32B H 0.2974 0.2329 0.5817 0.106 Uiso 1 1 calc GR . . . .
H32C H 0.3072 0.2361 0.6410 0.106 Uiso 1 1 calc GR . . . .
F23 F 0.0051(6) 0.3068(6) 0.4830(6) 0.218(9) Uani 1 1 d . . . . .
C27 C 0.7220(6) 0.3341(4) 0.9179(3) 0.045(2) Uani 1 1 d . . . . .
H27 H 0.7865 0.3360 0.9364 0.055 Uiso 1 1 calc R . . . .
C56 C 0.3529(7) 0.4848(4) 0.7655(4) 0.056(3) Uani 1 1 d . . . . .
H56 H 0.3796 0.5180 0.7719 0.067 Uiso 1 1 calc R . . . .
F21 F -0.4725(7) 0.3731(3) 0.3997(3) 0.122(4) Uani 1 1 d . . . . .
F24 F -0.0585(8) 0.3136(5) 0.4080(5) 0.151(4) Uani 1 1 d . . . . .
C64 C 0.0848(7) 0.5238(4) 0.7823(5) 0.056(3) Uani 1 1 d . . . . .
C38 C -0.2082(9) 0.5605(5) 0.8870(4) 0.065(3) Uani 1 1 d . . . . .
C51 C -0.2427(8) 0.3487(4) 0.4540(4) 0.057(3) Uani 1 1 d . . . . .
H51 H -0.2286 0.3826 0.4459 0.068 Uiso 1 1 calc R . . . .
F14 F -0.1038(7) 0.1005(4) 0.5943(5) 0.150(5) Uani 1 1 d . . . . .
C48 C -0.1810(11) 0.0848(5) 0.5587(6) 0.084(4) Uani 1 1 d . . . . .
C54 C -0.0680(10) 0.3300(6) 0.4549(6) 0.082(4) Uani 1 1 d . . . . .
F26 F 0.4463(11) 0.4350(4) 0.8914(4) 0.180(7) Uani 1 1 d . . . . .
C33 C 0.2752(8) 0.3895(5) 0.5485(4) 0.075(4) Uani 1 1 d . . . . .
H33A H 0.2468 0.4042 0.5743 0.113 Uiso 1 1 calc GR . . . .
H33B H 0.2246 0.3786 0.5197 0.113 Uiso 1 1 calc GR . . . .
H33C H 0.3148 0.4154 0.5376 0.113 Uiso 1 1 calc GR . . . .
F16 F -0.5975(6) 0.1594(5) 0.5204(5) 0.150(5) Uani 1 1 d . . . . .
F25 F 0.3666(9) 0.4983(6) 0.8790(4) 0.197(6) Uani 1 1 d . U . . .
F30 F 0.3675(11) 0.5455(5) 0.6829(4) 0.193(7) Uani 1 1 d . . . . .
C59 C 0.3046(8) 0.5106(5) 0.6729(5) 0.067(3) Uani 1 1 d . . . . .
C44 C -0.1089(9) 0.6227(4) 0.6492(6) 0.074(3) Uani 1 1 d . . . . .
C31 C 0.1826(6) 0.3115(5) 0.5956(4) 0.058(3) Uani 1 1 d . . . . .
H31A H 0.1599 0.2915 0.6206 0.087 Uiso 1 1 calc GR . . . .
H31B H 0.1549 0.2978 0.5620 0.087 Uiso 1 1 calc GR . . . .
H31C H 0.1635 0.3472 0.5972 0.087 Uiso 1 1 calc GR . . . .
C17 C 0.0955(13) 0.2864(5) 0.9016(5) 0.101(5) Uani 1 1 d . . . . .
H17A H 0.0267 0.2829 0.8975 0.152 Uiso 1 1 calc GR . . . .
H17B H 0.1290 0.2745 0.9351 0.152 Uiso 1 1 calc GR . . . .
H17C H 0.1153 0.2659 0.8760 0.152 Uiso 1 1 calc GR . . . .
F40 F -0.0196(4) 0.1997(3) 0.6970(3) 0.085(2) Uani 1 1 d . . . . .
N8 N 0.6584(5) 0.3068(3) 0.9371(2) 0.0360(15) Uani 1 1 d . . . . .
F41 F 0.0524(5) 0.2103(2) 0.6378(2) 0.0754(19) Uani 1 1 d . . . . .
F42 F 0.0949(5) 0.1474(2) 0.6918(3) 0.077(2) Uani 1 1 d . . . . .
C26 C 0.5638(6) 0.3044(3) 0.9102(3) 0.0385(18) Uani 1 1 d . . . . .
H26 H 0.5195 0.2856 0.9236 0.046 Uiso 1 1 calc R . . . .
F10 F -0.1454(6) 0.6578(3) 0.6149(5) 0.143(5) Uani 1 1 d . . . . .
C69 C 0.0667(7) 0.1966(4) 0.6867(4) 0.055(2) Uani 1 1 d . . . . .
C67 C 0.2814(6) 0.2436(3) 0.7933(4) 0.041(2) Uani 1 1 d . . . . .
F18 F -0.5416(8) 0.0873(4) 0.5414(8) 0.216(9) Uani 1 1 d . . . . .
C14 C 0.1169(10) 0.4334(5) 0.9396(6) 0.093(5) Uani 1 1 d . . . . .
H14A H 0.1265 0.4509 0.9097 0.139 Uiso 1 1 calc GR . . . .
H14B H 0.1788 0.4262 0.9625 0.139 Uiso 1 1 calc GR . . . .
H14C H 0.0794 0.4552 0.9565 0.139 Uiso 1 1 calc GR . . . .
C16 C 0.2272(8) 0.3541(8) 0.9047(5) 0.111(6) Uani 1 1 d . . . . .
H16A H 0.2531 0.3329 0.8818 0.167 Uiso 1 1 calc GR . . . .
H16B H 0.2581 0.3451 0.9395 0.167 Uiso 1 1 calc GR . . . .
H16C H 0.2390 0.3902 0.8989 0.167 Uiso 1 1 calc GR . . . .
F27 F 0.4910(11) 0.4934(8) 0.8592(5) 0.243(10) Uani 1 1 d . . . . .
F13 F -0.1519(8) 0.0730(3) 0.5163(4) 0.131(4) Uani 1 1 d . . . . .
F17 F -0.5382(8) 0.1464(6) 0.5925(4) 0.176(6) Uani 1 1 d . . . . .
N7 N 0.5945(4) 0.4538(3) 0.7374(2) 0.0374(15) Uani 1 1 d . . . . .
F34 F 0.0250(9) 0.5600(4) 0.7593(4) 0.163(6) Uani 1 1 d . . . . .
F28 F 0.2251(9) 0.5273(6) 0.6519(6) 0.202(6) Uani 1 1 d . U . . .
F32 F 0.0384(11) 0.4338(8) 0.5798(4) 0.205(6) Uani 1 1 d . U . . .
F31 F -0.0453(12) 0.4830(5) 0.5941(4) 0.194(6) Uani 1 1 d . U . . .
F33 F -0.0796(10) 0.4103(6) 0.5925(4) 0.211(7) Uani 1 1 d . U . . .

loop_
_atom_site_aniso_label
_atom_site_aniso_U_11
_atom_site_aniso_U_22
_atom_site_aniso_U_33
_atom_site_aniso_U_23
_atom_site_aniso_U_13
_atom_site_aniso_U_12
Gd1 0.0274(2) 0.0328(2) 0.0349(2) -0.00050(15) 0.00743(16) -0.00027(15)
Cu2 0.0348(5) 0.0345(5) 0.0284(5) -0.0038(4) 0.0004(4) 0.0032(4)
Cu1 0.0461(6) 0.0345(5) 0.0309(5) -0.0008(4) 0.0091(4) 0.0017(4)
O4 0.043(3) 0.037(3) 0.029(3) 0.005(2) 0.008(2) 0.001(2)
O18 0.030(3) 0.035(3) 0.043(3) -0.002(2) 0.005(2) 0.003(2)
O2 0.054(4) 0.042(3) 0.035(3) -0.009(3) 0.004(3) 0.005(3)
N2 0.027(3) 0.037(4) 0.026(3) -0.001(3) 0.002(3) 0.000(3)
C3 0.033(4) 0.029(4) 0.038(4) 0.002(3) 0.003(3) 0.002(3)
O10 0.037(3) 0.038(3) 0.035(3) 0.004(2) 0.011(2) 0.001(2)
C20 0.026(4) 0.044(5) 0.031(4) 0.001(3) 0.006(3) 0.000(3)
O17 0.034(3) 0.036(3) 0.044(3) -0.002(2) 0.008(2) 0.002(2)
O6 0.044(3) 0.046(4) 0.039(3) 0.001(3) 0.000(3) 0.003(3)
O12 0.039(3) 0.047(3) 0.032(3) 0.002(2) 0.012(2) 0.001(3)
O13 0.044(3) 0.041(3) 0.048(3) 0.003(3) 0.013(3) -0.001(3)
O5 0.045(3) 0.037(3) 0.051(4) -0.002(3) 0.012(3) 0.004(3)
O15 0.037(3) 0.029(3) 0.057(4) -0.005(3) 0.013(3) -0.003(2)
O14 0.030(3) 0.043(3) 0.051(3) -0.003(3) 0.004(2) -0.009(3)
O8 0.037(3) 0.042(3) 0.041(3) 0.000(3) -0.003(2) -0.001(3)
N6 0.030(3) 0.047(4) 0.028(3) 0.005(3) 0.007(3) 0.006(3)
O16 0.036(3) 0.042(3) 0.042(3) 0.002(3) 0.005(2) -0.001(3)
N5 0.030(4) 0.064(5) 0.032(4) -0.002(3) 0.009(3) -0.008(3)
O7 0.052(4) 0.051(4) 0.048(4) -0.005(3) 0.005(3) -0.005(3)
C28 0.025(4) 0.062(6) 0.040(5) 0.017(4) 0.002(3) -0.003(4)
O9 0.046(4) 0.074(4) 0.034(3) -0.012(3) 0.016(3) 0.006(3)
N3 0.028(3) 0.034(3) 0.034(3) -0.003(3) 0.003(3) -0.002(3)
C19 0.029(4) 0.041(4) 0.036(4) 0.000(3) 0.009(3) 0.000(3)
F4 0.067(4) 0.065(4) 0.080(5) 0.000(3) -0.007(3) 0.005(3)
C18 0.032(4) 0.042(5) 0.037(4) 0.006(3) 0.007(3) 0.008(3)
N1 0.030(3) 0.048(4) 0.036(4) -0.001(3) 0.009(3) 0.002(3)
N4 0.031(3) 0.043(4) 0.031(3) -0.004(3) -0.003(3) 0.007(3)
C21 0.021(4) 0.048(5) 0.035(4) 0.006(4) 0.004(3) 0.001(3)
F39 0.072(4) 0.035(3) 0.121(6) 0.008(3) -0.039(4) -0.007(3)
C6 0.019(3) 0.037(4) 0.032(4) -0.008(3) 0.000(3) 0.000(3)
C4 0.033(4) 0.035(4) 0.029(4) -0.008(3) 0.002(3) 0.002(3)
F9 0.106(5) 0.051(3) 0.049(3) -0.008(3) 0.015(3) 0.002(3)
C5 0.029(4) 0.038(4) 0.034(4) -0.007(3) 0.001(3) -0.002(3)
C2 0.029(4) 0.039(4) 0.028(4) -0.009(3) 0.004(3) -0.005(3)
C7 0.028(4) 0.041(5) 0.034(4) -0.006(3) 0.004(3) 0.002(3)
C24 0.026(4) 0.043(5) 0.036(4) 0.005(3) 0.003(3) 0.002(3)
C1 0.029(4) 0.037(4) 0.036(4) 0.000(3) 0.008(3) 0.000(3)
F37 0.088(5) 0.069(4) 0.057(4) 0.013(3) -0.014(3) 0.006(3)
C8 0.029(4) 0.044(5) 0.037(4) -0.009(4) -0.001(3) 0.007(4)
O3 0.056(4) 0.041(3) 0.053(4) 0.007(3) 0.001(3) -0.002(3)
C36 0.058(6) 0.055(6) 0.045(5) -0.020(4) 0.013(4) 0.004(5)
C22 0.030(4) 0.047(5) 0.031(4) 0.000(3) 0.006(3) -0.004(4)
F38 0.038(3) 0.057(4) 0.119(6) -0.004(4) -0.012(3) 0.010(3)
O1 0.067(4) 0.053(4) 0.045(4) -0.007(3) 0.008(3) 0.009(3)
C65 0.032(4) 0.051(5) 0.041(5) -0.005(4) 0.007(4) -0.005(4)
C23 0.030(4) 0.058(5) 0.034(4) 0.013(4) 0.009(3) 0.002(4)
C9 0.042(5) 0.043(5) 0.035(4) -0.006(4) 0.001(4) 0.009(4)
F36 0.077(5) 0.086(5) 0.204(10) -0.079(6) 0.069(6) -0.035(4)
C55 0.040(5) 0.036(5) 0.076(7) 0.004(4) 0.026(5) -0.006(4)
C25 0.028(4) 0.053(5) 0.028(4) 0.003(4) -0.001(3) -0.011(4)
F8 0.076(5) 0.086(5) 0.060(4) -0.001(3) -0.020(3) 0.008(4)
O11 0.045(4) 0.086(5) 0.041(3) 0.005(3) 0.015(3) -0.012(4)
C35 0.046(5) 0.040(5) 0.064(6) -0.001(4) 0.012(4) -0.001(4)
C15 0.076(8) 0.149(14) 0.060(7) 0.052(8) 0.032(6) 0.038(8)
F15 0.103(6) 0.066(4) 0.173(9) 0.059(5) 0.073(6) 0.040(4)
F35 0.106(6) 0.087(5) 0.108(6) -0.041(5) 0.038(5) -0.026(4)
C60 0.032(4) 0.039(5) 0.063(6) -0.001(4) 0.013(4) 0.004(4)
F5 0.068(4) 0.115(6) 0.111(6) 0.019(5) 0.039(4) 0.034(4)
F19 0.094(5) 0.051(4) 0.139(7) 0.032(4) 0.041(5) 0.015(4)
C12 0.035(5) 0.060(6) 0.035(4) -0.006(4) 0.001(3) -0.006(4)
F20 0.103(5) 0.081(5) 0.098(5) 0.025(4) 0.056(4) 0.037(4)
C57 0.028(4) 0.050(6) 0.074(7) -0.012(5) 0.009(4) 0.000(4)
C52 0.051(5) 0.047(5) 0.026(4) -0.002(4) 0.009(4) 0.002(4)
F6 0.102(6) 0.052(4) 0.117(6) -0.024(4) -0.015(5) 0.020(4)
F3 0.067(5) 0.136(7) 0.067(4) -0.021(4) -0.012(3) 0.007(4)
F11 0.095(6) 0.069(5) 0.183(9) 0.008(5) 0.083(6) -0.007(4)
C11 0.037(5) 0.049(5) 0.035(4) -0.013(4) 0.002(3) 0.013(4)
F12 0.085(6) 0.092(6) 0.169(9) -0.031(6) 0.052(6) -0.034(5)
C42 0.058(6) 0.044(5) 0.030(4) 0.008(4) 0.007(4) 0.008(4)
C53 0.078(7) 0.044(5) 0.049(6) 0.010(4) 0.017(5) 0.010(5)
C45 0.047(5) 0.047(5) 0.037(4) 0.004(4) 0.011(4) 0.002(4)
F29 0.209(11) 0.117(8) 0.091(6) 0.052(6) 0.054(7) 0.014(8)
F2 0.129(7) 0.160(9) 0.053(4) 0.026(5) 0.015(4) -0.003(6)
C62 0.043(5) 0.044(5) 0.051(5) 0.007(4) 0.005(4) 0.007(4)
C46 0.054(6) 0.032(5) 0.072(7) 0.011(4) 0.018(5) -0.006(4)
F7 0.190(8) 0.104(6) 0.031(3) 0.020(3) 0.017(4) -0.040(6)
F1 0.162(8) 0.154(8) 0.067(5) -0.068(5) -0.022(5) 0.065(6)
C47 0.049(5) 0.038(5) 0.050(5) 0.012(4) 0.009(4) 0.013(4)
C61 0.039(5) 0.045(5) 0.070(7) 0.009(5) 0.009(4) 0.007(4)
C50 0.051(6) 0.058(6) 0.050(5) -0.004(5) 0.013(4) -0.012(5)
C58 0.048(6) 0.047(6) 0.073(7) -0.019(5) 0.011(5) -0.003(5)
C29 0.047(5) 0.049(5) 0.031(4) -0.001(4) 0.007(4) -0.008(4)
C10 0.027(4) 0.053(5) 0.040(4) -0.003(4) 0.004(3) 0.011(4)
C49 0.054(7) 0.074(8) 0.070(7) 0.017(6) 0.022(6) -0.001(6)
C30 0.042(5) 0.076(7) 0.031(4) -0.006(4) 0.006(4) -0.013(5)
C66 0.035(5) 0.039(5) 0.069(6) 0.003(4) 0.006(4) -0.002(4)
C39 0.073(8) 0.049(6) 0.071(7) -0.009(5) 0.016(6) 0.001(5)
C13 0.051(5) 0.067(6) 0.028(4) 0.006(4) 0.001(4) 0.019(5)
C63 0.058(6) 0.068(7) 0.055(6) 0.016(5) 0.017(5) 0.017(6)
C40 0.051(6) 0.032(5) 0.079(7) 0.011(5) 0.022(5) 0.008(4)
C68 0.051(6) 0.037(5) 0.059(6) 0.002(4) -0.012(5) 0.006(4)
C41 0.086(8) 0.039(5) 0.048(5) 0.009(4) 0.023(5) -0.012(5)
C37 0.046(5) 0.052(5) 0.032(4) -0.011(4) 0.006(4) 0.000(4)
C34 0.078(8) 0.162(14) 0.042(6) -0.035(7) 0.030(6) -0.036(9)
F22 0.102(6) 0.075(5) 0.249(13) -0.015(7) 0.102(8) -0.027(5)
C43 0.090(8) 0.052(6) 0.034(5) 0.017(4) 0.019(5) 0.004(6)
C32 0.081(8) 0.077(8) 0.053(6) -0.029(6) 0.014(6) 0.004(6)
F23 0.047(5) 0.283(17) 0.296(18) 0.158(15) -0.013(7) -0.041(7)
C27 0.030(4) 0.064(6) 0.041(5) 0.005(4) 0.005(4) -0.007(4)
C56 0.042(5) 0.040(5) 0.088(8) -0.004(5) 0.022(5) -0.014(4)
F21 0.126(7) 0.096(6) 0.098(6) -0.024(5) -0.061(5) 0.042(5)
F24 0.138(9) 0.169(10) 0.187(11) -0.029(9) 0.121(9) -0.021(8)
C64 0.050(6) 0.043(5) 0.076(7) -0.003(5) 0.016(5) -0.002(5)
C38 0.067(7) 0.078(8) 0.048(6) -0.016(6) 0.011(5) 0.018(6)
C51 0.067(7) 0.038(5) 0.073(7) 0.012(5) 0.031(6) -0.006(5)
F14 0.073(6) 0.117(8) 0.227(13) 0.068(8) -0.025(7) 0.015(5)
C48 0.087(10) 0.070(8) 0.116(11) 0.034(8) 0.063(9) 0.025(7)
C54 0.073(9) 0.093(10) 0.086(9) 0.001(8) 0.032(7) -0.014(7)
F26 0.248(14) 0.112(8) 0.108(8) -0.041(6) -0.094(9) 0.010(9)
C33 0.054(6) 0.096(9) 0.063(7) 0.033(7) -0.008(5) -0.019(6)
F16 0.054(5) 0.168(10) 0.209(12) 0.070(9) -0.007(6) -0.025(6)
F25 0.164(9) 0.266(13) 0.125(8) -0.122(9) -0.037(7) 0.109(9)
F30 0.300(17) 0.149(10) 0.110(8) 0.038(7) 0.010(9) -0.153(11)
C59 0.051(6) 0.058(7) 0.101(9) 0.028(6) 0.035(6) 0.002(5)
C44 0.075(8) 0.040(6) 0.109(10) 0.014(6) 0.027(7) 0.001(6)
C31 0.036(5) 0.086(8) 0.047(5) -0.006(5) -0.001(4) -0.013(5)
C17 0.207(17) 0.057(7) 0.052(7) 0.021(6) 0.054(9) 0.019(9)
F40 0.045(4) 0.076(4) 0.121(6) -0.006(4) -0.005(4) -0.021(3)
N8 0.031(3) 0.042(4) 0.030(3) 0.002(3) -0.002(3) -0.002(3)
F41 0.095(5) 0.058(4) 0.055(4) -0.003(3) -0.018(3) -0.011(3)
F42 0.080(4) 0.037(3) 0.091(5) -0.013(3) -0.027(4) -0.001(3)
C26 0.039(4) 0.033(4) 0.038(4) 0.003(3) 0.000(3) -0.005(4)
F10 0.094(6) 0.089(6) 0.227(12) 0.097(7) 0.000(7) -0.022(5)
C69 0.053(6) 0.036(5) 0.065(7) 0.001(4) -0.004(5) -0.001(4)
C67 0.026(4) 0.034(5) 0.056(5) -0.003(4) -0.003(4) -0.004(3)
F18 0.115(8) 0.078(6) 0.50(3) -0.053(11) 0.170(13) -0.030(6)
C14 0.079(9) 0.070(8) 0.100(10) -0.024(7) -0.036(8) -0.003(7)
C16 0.034(6) 0.24(2) 0.058(7) -0.015(10) -0.001(5) 0.008(8)
F27 0.227(15) 0.38(2) 0.124(10) -0.107(12) 0.045(9) -0.229(17)
F13 0.167(9) 0.090(6) 0.178(10) 0.055(6) 0.123(8) 0.079(6)
F17 0.110(8) 0.325(19) 0.116(8) -0.013(9) 0.073(7) -0.051(9)
N7 0.024(3) 0.054(4) 0.034(4) 0.009(3) 0.009(3) 0.002(3)
F34 0.233(12) 0.096(7) 0.118(7) -0.036(6) -0.038(8) 0.107(8)
F28 0.135(8) 0.212(11) 0.274(13) 0.197(10) 0.079(8) 0.074(8)
F32 0.185(11) 0.342(16) 0.086(7) 0.037(9) 0.030(7) 0.096(11)
F31 0.293(13) 0.126(8) 0.104(7) 0.008(6) -0.064(8) 0.096(9)
F33 0.228(11) 0.251(12) 0.091(6) 0.076(7) -0.082(7) -0.168(10)

loop_
_atom_type_symbol
_atom_type_description
_atom_type_scat_dispersion_real
_atom_type_scat_dispersion_imag
_atom_type_scat_source
C C 0.0033 0.0016 'International Tables Vol C Tables 4.2.6.8 and 6.1.1.4'
H H 0.0000 0.0000 'International Tables Vol C Tables 4.2.6.8 and 6.1.1.4'
Cu Cu 0.3201 1.2651 'International Tables Vol C Tables 4.2.6.8 and 6.1.1.4'
F F 0.0171 0.0103 'International Tables Vol C Tables 4.2.6.8 and 6.1.1.4'
Gd Gd -0.1653 3.9035 'International Tables Vol C Tables 4.2.6.8 and 6.1.1.4'
N N 0.0061 0.0033 'International Tables Vol C Tables 4.2.6.8 and 6.1.1.4'
O O 0.0106 0.0060 'International Tables Vol C Tables 4.2.6.8 and 6.1.1.4'

loop_
_geom_angle_atom_site_label_1
_geom_angle_atom_site_label_2
_geom_angle_atom_site_label_3
_geom_angle
_geom_angle_site_symmetry_1
_geom_angle_site_symmetry_3
_geom_angle_publ_flag
O18 Gd1 O17 73.57(19) . . ?
O18 Gd1 O13 128.9(2) . . ?
O18 Gd1 O15 129.5(2) . . ?
O10 Gd1 O18 74.42(18) . . ?
O10 Gd1 O17 72.82(19) . . ?
O10 Gd1 O13 148.8(2) . . ?
O10 Gd1 O15 72.21(19) . . ?
O12 Gd1 O18 71.84(19) . . ?
O12 Gd1 O10 138.9(2) . . ?
O12 Gd1 O17 75.58(19) . . ?
O12 Gd1 O13 72.3(2) . . ?
O12 Gd1 O15 148.9(2) . . ?
O12 Gd1 O14 95.8(2) . . ?
O12 Gd1 O16 99.37(19) . . ?
O13 Gd1 O17 129.1(2) . . ?
O15 Gd1 O17 128.30(18) . . ?
O15 Gd1 O13 76.6(2) . . ?
O14 Gd1 O18 75.96(19) . . ?
O14 Gd1 O10 98.2(2) . . ?
O14 Gd1 O17 149.5(2) . . ?
O14 Gd1 O13 72.8(2) . . ?
O14 Gd1 O15 72.5(2) . . ?
O14 Gd1 O16 134.5(2) . . ?
O16 Gd1 O18 149.53(19) . . ?
O16 Gd1 O10 97.84(19) . . ?
O16 Gd1 O17 76.00(19) . . ?
O16 Gd1 O13 71.6(2) . . ?
O16 Gd1 O15 72.4(2) . . ?
O6 Cu2 O5 87.3(2) . . ?
O6 Cu2 O8 179.2(2) . . ?
O6 Cu2 O7 92.7(2) . . ?
O8 Cu2 O5 93.1(2) . . ?
O8 Cu2 O7 86.9(2) . . ?
O7 Cu2 O5 179.7(2) . . ?
N4 Cu2 O6 90.8(3) . . ?
N4 Cu2 O5 89.8(3) . . ?
N4 Cu2 O8 89.8(2) . . ?
N4 Cu2 O7 90.5(3) . . ?
N8 Cu2 O6 89.7(3) 4_465 . ?
N8 Cu2 O5 89.5(3) 4_465 . ?
N8 Cu2 O8 89.6(2) 4_465 . ?
N8 Cu2 O7 90.2(3) 4_465 . ?
N8 Cu2 N4 179.1(3) 4_465 . ?
O4 Cu1 O2 177.9(3) . . ?
O4 Cu1 N3 92.5(2) . . ?
O4 Cu1 O3 86.5(2) . . ?
O4 Cu1 O1 90.4(2) . . ?
O4 Cu1 N7 82.8(2) . 1_455 ?
O2 Cu1 N3 86.8(2) . . ?
O2 Cu1 O3 95.5(3) . . ?
O2 Cu1 O1 90.1(3) . . ?
O2 Cu1 N7 95.2(3) . 1_455 ?
N3 Cu1 O3 96.3(2) . . ?
N3 Cu1 N7 82.1(2) . 1_455 ?
O3 Cu1 N7 169.1(2) . 1_455 ?
O1 Cu1 N3 170.9(3) . . ?
O1 Cu1 O3 92.5(3) . . ?
O1 Cu1 N7 89.7(3) . 1_455 ?
C42 O4 Cu1 129.2(6) . . ?
C67 O18 Gd1 133.2(5) . . ?
C37 O2 Cu1 127.4(6) . . ?
O10 N2 C1 126.0(6) . . ?
O10 N2 C13 120.4(6) . . ?
C1 N2 C13 113.2(7) . . ?
C2 C3 C4 117.7(7) . . ?
N2 O10 Gd1 138.3(5) . . ?
C21 C20 C19 119.8(8) . . ?
C65 O17 Gd1 133.3(5) . . ?
C47 O6 Cu2 125.1(6) . . ?
N6 O12 Gd1 137.4(5) . . ?
C55 O13 Gd1 132.0(6) . . ?
C45 O5 Cu2 119.5(6) . . ?
C60 O15 Gd1 131.5(6) . . ?
C57 O14 Gd1 131.9(6) . . ?
C52 O8 Cu2 125.9(6) . . ?
O12 N6 C18 126.3(7) . . ?
O12 N6 C29 118.9(6) . . ?
C18 N6 C29 114.1(7) . . ?
C62 O16 Gd1 131.3(6) . . ?
C18 N5 C30 112.2(7) . . ?
O11 N5 C18 125.0(7) . . ?
O11 N5 C30 122.4(7) . . ?
C50 O7 Cu2 120.1(6) . . ?
C27 C28 C24 120.5(8) . . ?
C6 N3 Cu1 123.6(5) . . ?
C5 N3 Cu1 117.8(5) . . ?
C5 N3 C6 117.4(7) . . ?
C20 C19 C18 121.3(7) . . ?
C23 C19 C20 119.0(7) . . ?
C23 C19 C18 119.7(7) . . ?
N6 C18 N5 107.8(7) . . ?
N6 C18 C19 126.6(7) . . ?
N5 C18 C19 125.5(7) . . ?
O9 N1 C1 125.4(7) . . ?
O9 N1 C12 122.5(7) . . ?
C1 N1 C12 112.0(6) . . ?
C9 N4 Cu2 121.9(5) . . ?
C10 N4 Cu2 119.3(5) . . ?
C10 N4 C9 118.8(7) . . ?
C20 C21 C24 123.1(7) . . ?
C20 C21 C22 117.2(7) . . ?
C22 C21 C24 119.7(7) . . ?
N3 C6 C2 121.6(7) . . ?
C3 C4 C7 123.0(7) . . ?
C5 C4 C3 117.6(7) . . ?
C5 C4 C7 119.4(7) . . ?
N3 C5 C4 124.9(7) . . ?
C3 C2 C1 120.7(7) . . ?
C6 C2 C3 120.8(7) . . ?
C6 C2 C1 118.5(7) . . ?
C8 C7 C4 122.6(7) . . ?
C11 C7 C4 118.9(7) . . ?
C11 C7 C8 118.5(7) . . ?
C28 C24 C21 121.1(7) . . ?
C28 C24 C25 118.2(7) . . ?
C25 C24 C21 120.8(7) . . ?
N2 C1 N1 109.2(7) . . ?
N2 C1 C2 126.1(7) . . ?
N1 C1 C2 124.5(7) . . ?
C9 C8 C7 119.1(7) . . ?
C40 O3 Cu1 121.4(6) . . ?
C35 C36 C37 121.8(8) . . ?
N7 C22 C21 124.3(7) . . ?
C35 O1 Cu1 124.6(6) . . ?
O17 C65 C66 128.6(8) . . ?
O17 C65 C69 114.5(7) . . ?
C66 C65 C69 116.8(8) . . ?
N7 C23 C19 122.4(7) . . ?
N4 C9 C8 122.3(8) . . ?
O13 C55 C56 127.5(9) . . ?
O13 C55 C59 113.9(10) . . ?
C56 C55 C59 118.5(9) . . ?
C24 C25 C26 119.0(7) . . ?
C36 C35 C39 116.2(9) . . ?
O1 C35 C36 128.5(9) . . ?
O1 C35 C39 115.3(9) . . ?
O15 C60 C61 127.1(9) . . ?
O15 C60 C64 112.1(8) . . ?
C61 C60 C64 120.8(8) . . ?
N1 C12 C15 109.8(8) . . ?
N1 C12 C13 102.2(6) . . ?
N1 C12 C14 105.5(8) . . ?
C15 C12 C13 116.6(9) . . ?
C15 C12 C14 111.5(11) . . ?
C14 C12 C13 110.3(9) . . ?
O14 C57 C58 115.3(10) . . ?
O14 C57 C56 127.5(9) . . ?
C56 C57 C58 117.1(9) . . ?
O8 C52 C53 112.4(8) . . ?
O8 C52 C51 130.0(9) . . ?
C51 C52 C53 117.6(9) . . ?
C7 C11 C10 119.5(7) . . ?
O4 C42 C41 130.7(9) . . ?
O4 C42 C43 110.9(8) . . ?
C41 C42 C43 118.4(8) . . ?
F19 C53 C52 113.1(9) . . ?
F20 C53 F19 104.0(9) . . ?
F20 C53 C52 110.8(8) . . ?
F21 C53 F19 107.5(9) . . ?
F21 C53 F20 109.7(11) . . ?
F21 C53 C52 111.3(9) . . ?
O5 C45 C46 128.0(9) . . ?
O5 C45 C49 114.7(8) . . ?
C46 C45 C49 117.3(9) . . ?
O16 C62 C61 127.2(9) . . ?
O16 C62 C63 115.2(9) . . ?
C61 C62 C63 117.6(9) . . ?
C47 C46 C45 124.7(8) . . ?
O6 C47 C46 130.8(8) . . ?
O6 C47 C48 111.2(9) . . ?
C46 C47 C48 118.0(9) . . ?
C60 C61 C62 123.6(9) . . ?
O7 C50 C51 128.3(9) . . ?
O7 C50 C54 114.6(10) . . ?
C51 C50 C54 117.0(10) . . ?
F26 C58 C57 115.8(9) . . ?
F26 C58 F27 99.9(14) . . ?
F25 C58 C57 114.5(10) . . ?
F25 C58 F26 105.9(14) . . ?
F25 C58 F27 105.8(14) . . ?
F27 C58 C57 113.5(11) . . ?
N6 C29 C30 98.9(6) . . ?
N6 C29 C32 105.6(7) . . ?
C32 C29 C30 113.9(8) . . ?
C31 C29 N6 110.3(7) . . ?
C31 C29 C30 115.0(8) . . ?
C31 C29 C32 111.9(9) . . ?
N4 C10 C11 121.8(7) . . ?
F16 C49 C45 114.7(10) . . ?
F16 C49 F17 97.9(12) . . ?
F18 C49 C45 117.0(11) . . ?
F18 C49 F16 109.2(13) . . ?
F18 C49 F17 105.1(13) . . ?
F17 C49 C45 110.8(11) . . ?
N5 C30 C29 101.2(6) . . ?
N5 C30 C34 109.7(8) . . ?
N5 C30 C33 107.0(8) . . ?
C34 C30 C29 114.5(10) . . ?
C34 C30 C33 111.5(10) . . ?
C33 C30 C29 112.2(8) . . ?
C65 C66 C67 121.1(8) . . ?
F4 C39 C35 114.1(9) . . ?
F4 C39 F5 107.0(10) . . ?
F4 C39 F6 108.8(9) . . ?
F5 C39 C35 108.3(9) . . ?
F6 C39 C35 112.2(10) . . ?
F6 C39 F5 106.0(10) . . ?
N2 C13 C12 101.1(6) . . ?
N2 C13 C17 103.1(8) . . ?
C17 C13 C12 110.3(9) . . ?
C16 C13 N2 110.0(9) . . ?
C16 C13 C12 118.0(10) . . ?
C16 C13 C17 112.6(12) . . ?
F32 C63 C62 113.1(10) . . ?
F31 C63 C62 118.7(11) . . ?
F31 C63 F32 97.5(13) . . ?
F33 C63 C62 116.3(10) . . ?
F33 C63 F32 102.2(15) . . ?
F33 C63 F31 106.4(13) . . ?
O3 C40 C41 129.5(9) . . ?
O3 C40 C44 116.4(10) . . ?
C41 C40 C44 114.1(10) . . ?
F39 C68 F38 105.8(8) . . ?
F39 C68 C67 114.1(8) . . ?
F37 C68 F39 109.3(9) . . ?
F37 C68 F38 105.8(8) . . ?
F37 C68 C67 111.4(8) . . ?
F38 C68 C67 109.9(8) . . ?
C42 C41 C40 122.3(9) . . ?
O2 C37 C36 127.3(8) . . ?
O2 C37 C38 112.9(8) . . ?
C36 C37 C38 119.8(8) . . ?
F9 C43 C42 108.1(8) . . ?
F8 C43 F9 106.6(9) . . ?
F8 C43 C42 113.4(8) . . ?
F8 C43 F7 107.5(9) . . ?
F7 C43 F9 106.9(9) . . ?
F7 C43 C42 113.9(9) . . ?
N8 C27 C28 121.7(8) . . ?
C55 C56 C57 122.3(9) . . ?
F36 C64 F35 104.0(10) . . ?
F36 C64 C60 113.8(9) . . ?
F36 C64 F34 109.0(10) . . ?
F35 C64 C60 111.8(8) . . ?
F34 C64 F35 104.2(10) . . ?
F34 C64 C60 113.2(9) . . ?
F3 C38 F2 105.4(10) . . ?
F3 C38 F1 111.7(11) . . ?
F3 C38 C37 113.1(9) . . ?
F2 C38 C37 108.1(10) . . ?
F1 C38 F2 104.9(11) . . ?
F1 C38 C37 113.0(9) . . ?
C52 C51 C50 124.4(9) . . ?
F15 C48 C47 114.3(10) . . ?
F15 C48 F14 108.1(12) . . ?
F15 C48 F13 107.0(12) . . ?
F14 C48 C47 110.4(12) . . ?
F14 C48 F13 108.1(12) . . ?
F13 C48 C47 108.8(11) . . ?
F22 C54 C50 116.0(12) . . ?
F22 C54 F24 105.1(12) . . ?
F23 C54 C50 114.1(12) . . ?
F23 C54 F22 111.6(14) . . ?
F23 C54 F24 98.9(14) . . ?
F24 C54 C50 109.2(11) . . ?
F29 C59 C55 112.2(10) . . ?
F30 C59 C55 115.9(12) . . ?
F30 C59 F29 97.2(11) . . ?
F28 C59 C55 115.2(9) . . ?
F28 C59 F29 101.2(14) . . ?
F28 C59 F30 112.5(13) . . ?
F11 C44 F12 105.2(11) . . ?
F11 C44 C40 112.2(9) . . ?
F11 C44 F10 110.7(13) . . ?
F12 C44 C40 110.6(11) . . ?
F10 C44 F12 105.7(11) . . ?
F10 C44 C40 112.0(10) . . ?
C27 N8 Cu2 120.4(5) . 4_666 ?
C27 N8 C26 119.2(7) . . ?
C26 N8 Cu2 120.3(5) . 4_666 ?
N8 C26 C25 121.4(8) . . ?
F40 C69 C65 110.0(8) . . ?
F40 C69 F41 105.3(8) . . ?
F41 C69 C65 110.5(8) . . ?
F42 C69 C65 113.8(8) . . ?
F42 C69 F40 108.0(9) . . ?
F42 C69 F41 108.9(9) . . ?
O18 C67 C66 129.7(8) . . ?
O18 C67 C68 113.6(7) . . ?
C66 C67 C68 116.6(8) . . ?
C22 N7 Cu1 115.8(5) . 1_655 ?
C22 N7 C23 117.3(7) . . ?
C23 N7 Cu1 125.0(5) . 1_655 ?

loop_
_geom_bond_atom_site_label_1
_geom_bond_atom_site_label_2
_geom_bond_distance
_geom_bond_site_symmetry_2
_geom_bond_publ_flag
Gd1 O18 2.393(5) . ?
Gd1 O10 2.386(5) . ?
Gd1 O17 2.417(6) . ?
Gd1 O12 2.373(6) . ?
Gd1 O13 2.401(6) . ?
Gd1 O15 2.400(6) . ?
Gd1 O14 2.375(6) . ?
Gd1 O16 2.380(6) . ?
Cu2 O6 2.017(6) . ?
Cu2 O5 2.281(6) . ?
Cu2 O8 2.026(6) . ?
Cu2 O7 2.280(7) . ?
Cu2 N4 2.008(6) . ?
Cu2 N8 2.001(6) 4_465 ?
Cu1 O4 1.949(5) . ?
Cu1 O2 1.952(6) . ?
Cu1 N3 2.149(6) . ?
Cu1 O3 2.271(7) . ?
Cu1 O1 2.025(7) . ?
Cu1 N7 2.405(7) 1_455 ?
O4 C42 1.273(10) . ?
O18 C67 1.242(10) . ?
O2 C37 1.258(10) . ?
N2 O10 1.302(8) . ?
N2 C1 1.337(10) . ?
N2 C13 1.505(10) . ?
C3 C4 1.410(11) . ?
C3 C2 1.394(11) . ?
C20 C19 1.396(11) . ?
C20 C21 1.382(11) . ?
O17 C65 1.247(10) . ?
O6 C47 1.249(11) . ?
O12 N6 1.315(8) . ?
O13 C55 1.263(11) . ?
O5 C45 1.245(11) . ?
O15 C60 1.251(10) . ?
O14 C57 1.262(11) . ?
O8 C52 1.257(11) . ?
N6 C18 1.319(11) . ?
N6 C29 1.514(10) . ?
O16 C62 1.243(10) . ?
N5 C18 1.371(11) . ?
N5 O11 1.286(9) . ?
N5 C30 1.483(11) . ?
O7 C50 1.237(12) . ?
C28 C24 1.390(11) . ?
C28 C27 1.372(12) . ?
O9 N1 1.277(9) . ?
N3 C6 1.358(9) . ?
N3 C5 1.337(10) . ?
C19 C18 1.475(11) . ?
C19 C23 1.387(12) . ?
F4 C39 1.316(14) . ?
N1 C1 1.364(10) . ?
N1 C12 1.492(10) . ?
N4 C9 1.356(10) . ?
N4 C10 1.334(10) . ?
C21 C24 1.491(11) . ?
C21 C22 1.416(12) . ?
F39 C68 1.335(11) . ?
C6 C2 1.382(11) . ?
C4 C5 1.388(11) . ?
C4 C7 1.499(11) . ?
F9 C43 1.362(12) . ?
C2 C1 1.478(11) . ?
C7 C8 1.392(11) . ?
C7 C11 1.382(11) . ?
C24 C25 1.390(11) . ?
F37 C68 1.326(12) . ?
C8 C9 1.367(11) . ?
O3 C40 1.243(12) . ?
C36 C35 1.386(14) . ?
C36 C37 1.391(13) . ?
C22 N7 1.327(10) . ?
F38 C68 1.356(12) . ?
O1 C35 1.255(12) . ?
C65 C66 1.404(12) . ?
C65 C69 1.538(12) . ?
C23 N7 1.371(11) . ?
F36 C64 1.280(12) . ?
C55 C56 1.391(15) . ?
C55 C59 1.520(14) . ?
C25 C26 1.400(11) . ?
F8 C43 1.312(13) . ?
C35 C39 1.531(15) . ?
C15 C12 1.521(14) . ?
F15 C48 1.300(14) . ?
F35 C64 1.344(13) . ?
C60 C61 1.382(14) . ?
C60 C64 1.538(13) . ?
F5 C39 1.373(14) . ?
F19 C53 1.328(12) . ?
C12 C13 1.567(13) . ?
C12 C14 1.562(15) . ?
F20 C53 1.318(12) . ?
C57 C58 1.503(14) . ?
C57 C56 1.407(15) . ?
C52 C53 1.541(13) . ?
C52 C51 1.374(13) . ?
F6 C39 1.324(12) . ?
F3 C38 1.289(13) . ?
F11 C44 1.295(14) . ?
C11 C10 1.387(12) . ?
F12 C44 1.341(16) . ?
C42 C41 1.352(13) . ?
C42 C43 1.534(14) . ?
C53 F21 1.286(12) . ?
C45 C46 1.413(13) . ?
C45 C49 1.523(14) . ?
F29 C59 1.324(16) . ?
F2 C38 1.356(15) . ?
C62 C61 1.382(14) . ?
C62 C63 1.510(14) . ?
C46 C47 1.370(13) . ?
F7 C43 1.344(11) . ?
F1 C38 1.326(12) . ?
C47 C48 1.551(15) . ?
C50 C51 1.423(15) . ?
C50 C54 1.530(16) . ?
C58 F26 1.242(15) . ?
C58 F25 1.210(13) . ?
C58 F27 1.257(15) . ?
C29 C30 1.576(12) . ?
C29 C32 1.524(14) . ?
C29 C31 1.485(12) . ?
C49 F16 1.254(14) . ?
C49 F18 1.243(14) . ?
C49 F17 1.323(16) . ?
C30 C34 1.533(14) . ?
C30 C33 1.537(16) . ?
C66 C67 1.417(12) . ?
C13 C17 1.565(16) . ?
C13 C16 1.483(15) . ?
C63 F32 1.232(15) . ?
C63 F31 1.212(14) . ?
C63 F33 1.191(14) . ?
C40 C41 1.402(14) . ?
C40 C44 1.568(15) . ?
C68 C67 1.537(12) . ?
C37 C38 1.528(13) . ?
F22 C54 1.289(16) . ?
F23 C54 1.273(17) . ?
C27 N8 1.343(11) . ?
F24 C54 1.366(17) . ?
C64 F34 1.306(13) . ?
F14 C48 1.330(19) . ?
C48 F13 1.338(16) . ?
F30 C59 1.246(14) . ?
C59 F28 1.211(14) . ?
C44 F10 1.302(14) . ?
F40 C69 1.322(13) . ?
N8 Cu2 2.001(6) 4_666 ?
N8 C26 1.363(10) . ?
F41 C69 1.327(12) . ?
F42 C69 1.321(11) . ?
N7 Cu1 2.405(7) 1_655 ?
